data_7241451
loop_
_publ_author_name
'Wan, Xuxing'
'Wu, Songgu'
'Wang, Yan'
'Gong, Junbo'

_publ_section_title
;
 The formation mechanism of hollow spherulites and molecular conformation
 of curcumin and solvate
;
_journal_name_full CrystEngComm
_journal_paper_doi 10.1039/D0CE01230K
_journal_year 2020
_chemical_formula_moiety '3(C2 H4 O), C21 H20 O6'
_chemical_formula_sum 'C27 H32 O9'
_chemical_formula_weight 500.52
_space_group_crystal_system monoclinic
_space_group_IT_number 14
_space_group_name_Hall '-P 2yn'
_space_group_name_H-M_alt 'P 1 21/n 1'
_atom_sites_solution_hydrogens mixed
_atom_sites_solution_primary dual
_audit_creation_date 2020-07-10
_audit_creation_method
;
Olex2 1.3-alpha
(compiled 2020.05.07 svn.rd67b107b for OlexSys, GUI svn.r6105)
;
_audit_update_record
;
2020-07-14 deposited with the CCDC.	2020-11-04 downloaded from the CCDC.
;
_cell_angle_alpha 90
_cell_angle_beta 94.345(2)
_cell_angle_gamma 90
_cell_formula_units_Z 4
_cell_length_a 21.7077(6)
_cell_length_b 5.14640(10)
_cell_length_c 22.8388(4)
_cell_measurement_reflns_used 4864
_cell_measurement_temperature 160.00(10)
_cell_measurement_theta_max 72.9680
_cell_measurement_theta_min 2.7350
_cell_volume 2544.14(10)
_computing_cell_refinement 'CrysAlisPro 1.171.39.45g (Rigaku OD, 2018)'
_computing_data_collection 'CrysAlisPro 1.171.39.45g (Rigaku OD, 2018)'
_computing_data_reduction 'CrysAlisPro 1.171.39.45g (Rigaku OD, 2018)'
_computing_molecular_graphics 'Olex2 1.3-alpha (Dolomanov et al., 2009)'
_computing_publication_material 'Olex2 1.3-alpha (Dolomanov et al., 2009)'
_computing_structure_refinement 'SHELXL 2018/3 (Sheldrick, 2015)'
_computing_structure_solution 'SHELXT 2014/5 (Sheldrick, 2014)'
_diffrn_ambient_environment N~2~
_diffrn_ambient_temperature 160.00(10)
_diffrn_detector 'CCD plate'
_diffrn_detector_type HyPix
_diffrn_measured_fraction_theta_full 0.993
_diffrn_measured_fraction_theta_max 0.938
_diffrn_measurement_details
;
List of Runs (angles in degrees, time in seconds):

  # Type    Start    End  Width  t~exp~   \w     \q     \k     \f   Frames
#--------------------------------------------------------------------------
  1  \w    -18.00  77.00   0.50    1.00    --   45.62 -96.00  72.00  190
  2  \w     42.00 109.00   0.50   10.00    --  101.75 -96.00  72.00  134
  3  \w     73.00 126.00   0.50   10.00    --  101.75 -77.00 -60.00  106
  4  \w     60.00 118.00   0.50    1.00    --   45.62  38.00   0.00  116
  5  \w    149.00 174.00   0.50   10.00    --  101.75  45.00 120.00   50
  6  \w     97.00 124.00   0.50   10.00    --  101.75  45.00 120.00   54
  7  \w     29.00  55.00   0.50   10.00    --  101.75 -77.00 -60.00   52
  8  \w     95.00 122.00   0.50   10.00    --  101.75  96.00-178.00   54
  9  \w    -69.00  26.00   0.50    1.00    --  -45.62  96.00-178.00  190
 10  \w    -60.00 -28.00   0.50   10.00    -- -100.00 125.00-150.00   64
 11  \w    -96.00 -61.00   0.50   10.00    -- -100.00  96.00-178.00   70
 12  \w   -117.00 -76.00   0.50   10.00    -- -100.00 125.00-150.00   82
 13  \w   -113.00 -27.00   0.50   10.00    -- -100.00  45.00-180.00  172
 14  \w   -113.00 -74.00   0.50    1.00    --  -45.62-125.00-150.00   78
 15  \w   -167.00 -95.00   0.50   10.00    -- -100.00 -45.00   0.00  144
 16  \w   -172.00 -79.00   0.50   10.00    -- -100.00 -96.00  72.00  186
 17  \w   -118.00 -91.00   0.50    1.00    --  -45.62-125.00 150.00   54
 18  \w   -171.00-118.00   0.50   10.00    -- -100.00 -45.00 -30.00  106
;
_diffrn_measurement_device 'four-circle diffractometer'
_diffrn_measurement_device_type 'ROD, Synergy Custom system, HyPix'
_diffrn_measurement_method '\w scans'
_diffrn_orient_matrix_type 'CrysAlisPro convention (1999,Acta A55,543-557)'
_diffrn_orient_matrix_UB_11 -0.0131689000
_diffrn_orient_matrix_UB_12 -0.1668015000
_diffrn_orient_matrix_UB_13 -0.0555530000
_diffrn_orient_matrix_UB_21 0.0209708000
_diffrn_orient_matrix_UB_22 0.2257895000
_diffrn_orient_matrix_UB_23 -0.0380318000
_diffrn_orient_matrix_UB_31 0.0667603000
_diffrn_orient_matrix_UB_32 -0.1037561000
_diffrn_orient_matrix_UB_33 0.0064830000
_diffrn_radiation_monochromator mirror
_diffrn_radiation_probe x-ray
_diffrn_radiation_type 'Cu K\a'
_diffrn_radiation_wavelength 1.54184
_diffrn_reflns_av_R_equivalents 0.0489
_diffrn_reflns_av_unetI/netI 0.0525
_diffrn_reflns_Laue_measured_fraction_full 0.993
_diffrn_reflns_Laue_measured_fraction_max 0.938
_diffrn_reflns_limit_h_max 26
_diffrn_reflns_limit_h_min -22
_diffrn_reflns_limit_k_max 6
_diffrn_reflns_limit_k_min -6
_diffrn_reflns_limit_l_max 28
_diffrn_reflns_limit_l_min -27
_diffrn_reflns_number 16343
_diffrn_reflns_point_group_measured_fraction_full 0.993
_diffrn_reflns_point_group_measured_fraction_max 0.938
_diffrn_reflns_theta_full 67.684
_diffrn_reflns_theta_max 74.474
_diffrn_reflns_theta_min 2.708
_diffrn_source 'Rotating-anode X-ray tube'
_diffrn_source_type 'Rigaku (Cu) X-ray Source'
_exptl_absorpt_coefficient_mu 0.815
_exptl_absorpt_correction_T_max 1.00000
_exptl_absorpt_correction_T_min 0.61214
_exptl_absorpt_correction_type multi-scan
_exptl_absorpt_process_details
;
CrysAlisPro 1.171.39.45g (Rigaku Oxford Diffraction, 2018)
Empirical absorption correction using spherical harmonics,
 implemented in SCALE3 ABSPACK scaling algorithm.
;
_exptl_crystal_colour yellow
_exptl_crystal_colour_primary yellow
_exptl_crystal_density_diffrn 1.307
_exptl_crystal_description needle
_exptl_crystal_F_000 1064
_exptl_crystal_size_max 0.1
_exptl_crystal_size_mid 0.03
_exptl_crystal_size_min 0.03
_refine_diff_density_max 0.172
_refine_diff_density_min -0.262
_refine_diff_density_rms 0.053
_refine_ls_extinction_method none
_refine_ls_goodness_of_fit_ref 1.032
_refine_ls_hydrogen_treatment mixed
_refine_ls_matrix_type full
_refine_ls_number_parameters 333
_refine_ls_number_reflns 4893
_refine_ls_number_restraints 1
_refine_ls_restrained_S_all 1.032
_refine_ls_R_factor_all 0.0700
_refine_ls_R_factor_gt 0.0509
_refine_ls_shift/su_max 0.001
_refine_ls_shift/su_mean 0.000
_refine_ls_structure_factor_coef Fsqd
_refine_ls_weighting_details 'w=1/[\s^2^(Fo^2^)+(0.0835P)^2^+0.3829P] where P=(Fo^2^+2Fc^2^)/3'
_refine_ls_weighting_scheme calc
_refine_ls_wR_factor_gt 0.1345
_refine_ls_wR_factor_ref 0.1496
_reflns_Friedel_coverage 0.000
_reflns_number_gt 3618
_reflns_number_total 4893
_reflns_threshold_expression 'I > 2\s(I)'
_cod_data_source_file d0ce01230k3.cif
_cod_data_source_block 034236_wxx_160k_a
_cod_database_code 7241451
_shelx_shelxl_version_number 2018/3
_shelx_space_group_comment
;
The symmetry employed for this shelxl refinement is uniquely defined
by the following loop, which should always be used as a source of
symmetry information in preference to the above space-group names.
They are only intended as comments.
;
_shelx_estimated_absorpt_t_max 0.976
_shelx_estimated_absorpt_t_min 0.923
_reflns_odcompleteness_completeness 99.32
_reflns_odcompleteness_iscentric 1
_reflns_odcompleteness_theta 66.49
_olex2_refinement_description
;
1. Fixed Uiso
 At 1.2 times of:
  All C(H) groups, All C(H,H) groups
 At 1.5 times of:
  All C(H,H,H) groups, All O(H) groups
2. Restrained distances
 O4-H4
 0.9 with sigma of 0.02
3.a Secondary CH2 refined with riding coordinates:
 C27(H27A,H27B), C26(H26A,H26B), C23(H23A,H23B), C22(H22A,H22B), C24(H24A,
 H24B), C25(H25A,H25B)
3.b Aromatic/amide H refined with riding coordinates:
 C15(H15), C10(H10), C12(H12), C13(H13), C6(H6), C19(H19), C18(H18), C4(H4A),
 C8(H8), C7(H7), C3(H3)
3.c Idealised Me refined as rotating group:
 C21(H21A,H21B,H21C), C20(H20A,H20B,H20C)
3.d Idealised tetrahedral OH refined as rotating group:
 O5(H5), O1(H1)
;
_olex2_submission_special_instructions 'No special instructions were received'
_oxdiff_exptl_absorpt_empirical_details
;
Empirical correction (ABSPACK) includes:
- Absorption correction using spherical harmonics
- Frame scaling
;
_oxdiff_exptl_absorpt_empirical_full_max 1.608
_oxdiff_exptl_absorpt_empirical_full_min 0.674

loop_
_space_group_symop_operation_xyz
'x, y, z'
'-x+1/2, y+1/2, -z+1/2'
'-x, -y, -z'
'x-1/2, -y-1/2, z-1/2'

loop_
_atom_site_label
_atom_site_type_symbol
_atom_site_fract_x
_atom_site_fract_y
_atom_site_fract_z
_atom_site_U_iso_or_equiv
_atom_site_adp_type
_atom_site_occupancy
_atom_site_site_symmetry_order
_atom_site_calc_flag
_atom_site_refinement_flags_posn
_atom_site_refinement_flags_adp
_atom_site_refinement_flags_occupancy
_atom_site_disorder_assembly
_atom_site_disorder_group
O9 O 0.54280(7) 0.6721(3) 0.47793(6) 0.0443(3) Uani 1 1 d . . . . .
O5 O 0.87872(7) 0.4289(3) 0.08713(6) 0.0460(4) Uani 1 1 d . . . . .
H5 H 0.905491 0.326385 0.078487 0.069 Uiso 1 1 calc R U . . .
O6 O 0.94109(7) 0.0628(3) 0.15348(6) 0.0468(4) Uani 1 1 d . . . . .
O2 O 0.64608(7) 0.7288(3) 0.80738(6) 0.0482(4) Uani 1 1 d . . . . .
O1 O 0.57143(7) 1.1189(3) 0.76781(6) 0.0508(4) Uani 1 1 d . . . . .
H1 H 0.576739 1.055155 0.800711 0.076 Uiso 1 1 calc R U . . .
O7 O 0.95146(7) 0.5516(3) 0.62014(6) 0.0485(4) Uani 1 1 d . . . . .
O3 O 0.77010(8) 0.2541(3) 0.53279(6) 0.0509(4) Uani 1 1 d . . . . .
O4 O 0.81665(8) 0.1821(3) 0.43855(6) 0.0508(4) Uani 1 1 d D . . . .
O8 O 1.00883(8) 0.1579(4) 0.55774(8) 0.0587(4) Uani 1 1 d . . . . .
C16 C 0.89981(9) 0.2130(4) 0.18067(8) 0.0365(4) Uani 1 1 d . . . . .
C15 C 0.88691(9) 0.1919(4) 0.23889(8) 0.0376(4) Uani 1 1 d . . . . .
H15 H 0.906553 0.063950 0.262229 0.045 Uiso 1 1 calc R U . . .
C17 C 0.86866(9) 0.4007(4) 0.14504(8) 0.0373(4) Uani 1 1 d . . . . .
C5 C 0.67116(9) 0.7186(4) 0.64799(8) 0.0392(4) Uani 1 1 d . . . . .
C10 C 0.75885(9) 0.5547(4) 0.45568(8) 0.0411(4) Uani 1 1 d . . . . .
H10 H 0.742784 0.712580 0.441825 0.049 Uiso 1 1 calc R U . . .
C12 C 0.80213(9) 0.4759(4) 0.35950(8) 0.0392(4) Uani 1 1 d . . . . .
H12 H 0.785996 0.632150 0.344747 0.047 Uiso 1 1 calc R U . . .
C2 C 0.60560(9) 0.9876(4) 0.73035(8) 0.0397(4) Uani 1 1 d . . . . .
C14 C 0.84498(8) 0.3585(4) 0.26338(8) 0.0367(4) Uani 1 1 d . . . . .
C1 C 0.64408(9) 0.7801(4) 0.74835(8) 0.0379(4) Uani 1 1 d . . . . .
C13 C 0.83359(9) 0.3226(4) 0.32490(8) 0.0387(4) Uani 1 1 d . . . . .
H13 H 0.850419 0.173203 0.342534 0.046 Uiso 1 1 calc R U . . .
C11 C 0.79267(9) 0.4026(4) 0.41990(8) 0.0392(4) Uani 1 1 d . . . . .
C6 C 0.67568(9) 0.6459(4) 0.70768(8) 0.0397(4) Uani 1 1 d . . . . .
H6 H 0.700347 0.505327 0.719859 0.048 Uiso 1 1 calc R U . . .
C19 C 0.81546(9) 0.5478(4) 0.22765(8) 0.0404(4) Uani 1 1 d . . . . .
H19 H 0.787616 0.661435 0.243154 0.048 Uiso 1 1 calc R U . . .
C9 C 0.74849(9) 0.4724(4) 0.51314(8) 0.0407(4) Uani 1 1 d . . . . .
C18 C 0.82762(9) 0.5670(4) 0.16881(8) 0.0408(5) Uani 1 1 d . . . . .
H18 H 0.807753 0.693715 0.145283 0.049 Uiso 1 1 calc R U . . .
C4 C 0.63385(9) 0.9301(4) 0.63121(8) 0.0417(5) Uani 1 1 d . . . . .
H4A H 0.630605 0.983388 0.592191 0.050 Uiso 1 1 calc R U . . .
C8 C 0.71359(9) 0.6358(4) 0.55065(8) 0.0413(5) Uani 1 1 d . . . . .
H8 H 0.696287 0.788937 0.535305 0.050 Uiso 1 1 calc R U . . .
C7 C 0.70541(9) 0.5737(4) 0.60669(8) 0.0415(5) Uani 1 1 d . . . . .
H7 H 0.723818 0.420187 0.620590 0.050 Uiso 1 1 calc R U . . .
C3 C 0.60159(9) 1.0618(5) 0.67192(9) 0.0439(5) Uani 1 1 d . . . . .
H3 H 0.576848 1.202349 0.659866 0.053 Uiso 1 1 calc R U . . .
C21 C 0.97795(10) -0.1135(5) 0.18947(9) 0.0482(5) Uani 1 1 d . . . . .
H21A H 1.006320 -0.201418 0.165995 0.072 Uiso 1 1 calc R U . . .
H21B H 0.951688 -0.238606 0.206338 0.072 Uiso 1 1 calc R U . . .
H21C H 1.000620 -0.018822 0.220260 0.072 Uiso 1 1 calc R U . . .
C27 C 0.47803(10) 0.6973(5) 0.46311(9) 0.0466(5) Uani 1 1 d . . . . .
H27A H 0.466745 0.601163 0.427363 0.056 Uiso 1 1 calc R U . . .
H27B H 0.467846 0.878677 0.456033 0.056 Uiso 1 1 calc R U . . .
C20 C 0.68570(11) 0.5243(5) 0.82897(9) 0.0493(5) Uani 1 1 d . . . . .
H20A H 0.671219 0.362277 0.812260 0.074 Uiso 1 1 calc R U . . .
H20B H 0.685687 0.515936 0.870962 0.074 Uiso 1 1 calc R U . . .
H20C H 0.726920 0.556773 0.818256 0.074 Uiso 1 1 calc R U . . .
C26 C 0.55756(10) 0.4037(5) 0.48845(10) 0.0479(5) Uani 1 1 d . . . . .
H26A H 0.601481 0.385556 0.498987 0.057 Uiso 1 1 calc R U . . .
H26B H 0.547441 0.303782 0.453007 0.057 Uiso 1 1 calc R U . . .
C23 C 0.94321(11) 0.1811(5) 0.55589(11) 0.0564(6) Uani 1 1 d . . . . .
H23A H 0.927605 0.072239 0.586126 0.068 Uiso 1 1 calc R U . . .
H23B H 0.925262 0.120733 0.518137 0.068 Uiso 1 1 calc R U . . .
C22 C 0.92433(11) 0.4555(5) 0.56508(10) 0.0559(6) Uani 1 1 d . . . . .
H22A H 0.937407 0.562663 0.533356 0.067 Uiso 1 1 calc R U . . .
H22B H 0.879671 0.465545 0.564626 0.067 Uiso 1 1 calc R U . . .
C24 C 1.01678(11) 0.5282(5) 0.62201(10) 0.0555(6) Uani 1 1 d . . . . .
H24A H 1.034844 0.588213 0.659752 0.067 Uiso 1 1 calc R U . . .
H24B H 1.032540 0.636183 0.591704 0.067 Uiso 1 1 calc R U . . .
C25 C 1.03479(12) 0.2520(6) 0.61285(12) 0.0616(6) Uani 1 1 d . . . . .
H25A H 1.079457 0.238983 0.614245 0.074 Uiso 1 1 calc R U . . .
H25B H 1.020576 0.145557 0.644179 0.074 Uiso 1 1 calc R U . . .
H4 H 0.804(2) 0.171(9) 0.4763(11) 0.145(17) Uiso 1 1 d D . . . .

loop_
_atom_site_aniso_label
_atom_site_aniso_U_11
_atom_site_aniso_U_22
_atom_site_aniso_U_33
_atom_site_aniso_U_23
_atom_site_aniso_U_13
_atom_site_aniso_U_12
O9 0.0463(8) 0.0472(9) 0.0401(7) 0.0029(6) 0.0088(6) -0.0057(7)
O5 0.0530(8) 0.0532(9) 0.0331(7) 0.0070(6) 0.0118(6) 0.0137(7)
O6 0.0559(8) 0.0487(9) 0.0363(7) 0.0019(6) 0.0070(6) 0.0196(7)
O2 0.0609(9) 0.0574(9) 0.0260(6) 0.0031(6) 0.0021(6) 0.0157(7)
O1 0.0583(9) 0.0602(10) 0.0346(7) 0.0050(7) 0.0091(6) 0.0179(8)
O7 0.0494(8) 0.0587(10) 0.0377(7) -0.0085(7) 0.0060(6) -0.0070(7)
O3 0.0683(10) 0.0503(9) 0.0344(7) 0.0050(6) 0.0060(7) 0.0052(8)
O4 0.0632(9) 0.0524(10) 0.0374(7) 0.0042(7) 0.0072(7) 0.0103(8)
O8 0.0563(9) 0.0620(11) 0.0579(9) -0.0149(8) 0.0047(7) 0.0020(8)
C16 0.0374(9) 0.0351(10) 0.0372(9) -0.0019(8) 0.0036(7) 0.0040(8)
C15 0.0392(10) 0.0386(10) 0.0349(9) 0.0021(8) 0.0017(7) 0.0016(8)
C17 0.0376(9) 0.0415(11) 0.0332(9) 0.0023(8) 0.0042(7) 0.0008(8)
C5 0.0418(10) 0.0459(11) 0.0296(8) -0.0013(8) 0.0015(7) -0.0086(9)
C10 0.0457(10) 0.0446(11) 0.0331(9) -0.0002(8) 0.0047(8) -0.0019(9)
C12 0.0388(10) 0.0435(11) 0.0357(9) 0.0008(8) 0.0045(7) -0.0046(9)
C2 0.0409(10) 0.0444(11) 0.0339(9) 0.0018(8) 0.0029(7) -0.0021(9)
C14 0.0336(9) 0.0410(11) 0.0357(9) 0.0002(8) 0.0036(7) -0.0034(8)
C1 0.0413(10) 0.0452(11) 0.0270(8) -0.0006(8) 0.0021(7) -0.0037(9)
C13 0.0371(9) 0.0439(11) 0.0350(9) 0.0011(8) 0.0026(7) -0.0034(8)
C11 0.0379(9) 0.0452(11) 0.0342(9) -0.0002(8) 0.0014(7) -0.0046(9)
C6 0.0446(10) 0.0421(11) 0.0321(9) 0.0012(8) 0.0011(7) 0.0006(9)
C19 0.0365(9) 0.0468(12) 0.0385(9) 0.0010(9) 0.0075(7) 0.0051(8)
C9 0.0413(10) 0.0473(12) 0.0336(9) 0.0006(9) 0.0019(8) -0.0067(9)
C18 0.0393(10) 0.0463(12) 0.0371(9) 0.0059(9) 0.0054(8) 0.0098(9)
C4 0.0452(11) 0.0487(12) 0.0312(9) 0.0062(8) 0.0022(8) -0.0031(9)
C8 0.0463(11) 0.0451(12) 0.0325(9) 0.0014(8) 0.0035(8) -0.0046(9)
C7 0.0466(11) 0.0436(11) 0.0342(9) 0.0003(8) 0.0024(8) -0.0045(9)
C3 0.0454(11) 0.0497(12) 0.0366(9) 0.0072(9) 0.0023(8) 0.0048(9)
C21 0.0518(12) 0.0487(13) 0.0439(10) 0.0013(9) 0.0021(9) 0.0166(10)
C27 0.0539(12) 0.0482(12) 0.0368(10) 0.0067(9) -0.0026(9) -0.0003(10)
C20 0.0610(13) 0.0543(13) 0.0315(9) 0.0016(9) -0.0042(8) 0.0119(11)
C26 0.0409(11) 0.0500(13) 0.0531(12) 0.0016(10) 0.0062(9) 0.0018(9)
C23 0.0554(13) 0.0624(15) 0.0506(12) -0.0127(11) 0.0000(10) -0.0074(12)
C22 0.0573(13) 0.0669(16) 0.0425(11) -0.0080(11) -0.0030(9) 0.0006(12)
C24 0.0520(12) 0.0654(16) 0.0492(12) -0.0081(11) 0.0044(10) -0.0126(11)
C25 0.0547(14) 0.0649(16) 0.0636(14) -0.0058(13) -0.0063(11) 0.0012(12)

loop_
_atom_type_symbol
_atom_type_description
_atom_type_scat_dispersion_real
_atom_type_scat_dispersion_imag
_atom_type_scat_source
C C 0.0181 0.0091 'International Tables Vol C Tables 4.2.6.8 and 6.1.1.4'
H H 0.0000 0.0000 'International Tables Vol C Tables 4.2.6.8 and 6.1.1.4'
O O 0.0492 0.0322 'International Tables Vol C Tables 4.2.6.8 and 6.1.1.4'

loop_
_geom_angle_atom_site_label_1
_geom_angle_atom_site_label_2
_geom_angle_atom_site_label_3
_geom_angle
_geom_angle_site_symmetry_1
_geom_angle_site_symmetry_3
_geom_angle_publ_flag
C27 O9 C26 109.31(16) . . ?
C17 O5 H5 109.5 . . ?
C16 O6 C21 117.11(15) . . ?
C1 O2 C20 117.15(16) . . ?
C2 O1 H1 109.5 . . ?
C24 O7 C22 109.85(17) . . ?
C11 O4 H4 103(3) . . ?
C25 O8 C23 108.96(18) . . ?
O6 C16 C15 125.37(17) . . ?
O6 C16 C17 115.44(16) . . ?
C15 C16 C17 119.19(17) . . ?
C16 C15 H15 119.3 . . ?
C16 C15 C14 121.43(18) . . ?
C14 C15 H15 119.3 . . ?
O5 C17 C16 121.99(17) . . ?
O5 C17 C18 118.18(17) . . ?
C18 C17 C16 119.82(17) . . ?
C6 C5 C7 119.38(19) . . ?
C4 C5 C6 118.01(18) . . ?
C4 C5 C7 122.60(17) . . ?
C11 C10 H10 119.7 . . ?
C11 C10 C9 120.5(2) . . ?
C9 C10 H10 119.7 . . ?
C13 C12 H12 119.3 . . ?
C13 C12 C11 121.3(2) . . ?
C11 C12 H12 119.3 . . ?
O1 C2 C1 122.61(17) . . ?
O1 C2 C3 118.27(18) . . ?
C3 C2 C1 119.12(19) . . ?
C15 C14 C13 118.13(18) . . ?
C19 C14 C15 118.59(17) . . ?
C19 C14 C13 123.28(18) . . ?
O2 C1 C2 114.19(17) . . ?
O2 C1 C6 125.79(18) . . ?
C6 C1 C2 120.02(17) . . ?
C12 C13 C14 128.7(2) . . ?
C12 C13 H13 115.6 . . ?
C14 C13 H13 115.6 . . ?
O4 C11 C10 121.03(18) . . ?
O4 C11 C12 116.86(18) . . ?
C10 C11 C12 122.09(19) . . ?
C5 C6 H6 119.5 . . ?
C1 C6 C5 121.07(19) . . ?
C1 C6 H6 119.5 . . ?
C14 C19 H19 119.9 . . ?
C18 C19 C14 120.11(18) . . ?
C18 C19 H19 119.9 . . ?
O3 C9 C10 120.44(19) . . ?
O3 C9 C8 119.52(18) . . ?
C10 C9 C8 120.04(19) . . ?
C17 C18 C19 120.82(18) . . ?
C17 C18 H18 119.6 . . ?
C19 C18 H18 119.6 . . ?
C5 C4 H4A 119.6 . . ?
C3 C4 C5 120.77(18) . . ?
C3 C4 H4A 119.6 . . ?
C9 C8 H8 118.8 . . ?
C7 C8 C9 122.4(2) . . ?
C7 C8 H8 118.8 . . ?
C5 C7 H7 116.3 . . ?
C8 C7 C5 127.4(2) . . ?
C8 C7 H7 116.3 . . ?
C2 C3 H3 119.5 . . ?
C4 C3 C2 121.0(2) . . ?
C4 C3 H3 119.5 . . ?
O6 C21 H21A 109.5 . . ?
O6 C21 H21B 109.5 . . ?
O6 C21 H21C 109.5 . . ?
H21A C21 H21B 109.5 . . ?
H21A C21 H21C 109.5 . . ?
H21B C21 H21C 109.5 . . ?
O9 C27 H27A 109.6 . . ?
O9 C27 H27B 109.6 . . ?
O9 C27 C26 110.44(16) . 3_666 ?
H27A C27 H27B 108.1 . . ?
C26 C27 H27A 109.6 3_666 . ?
C26 C27 H27B 109.6 3_666 . ?
O2 C20 H20A 109.5 . . ?
O2 C20 H20B 109.5 . . ?
O2 C20 H20C 109.5 . . ?
H20A C20 H20B 109.5 . . ?
H20A C20 H20C 109.5 . . ?
H20B C20 H20C 109.5 . . ?
O9 C26 C27 109.79(18) . 3_666 ?
O9 C26 H26A 109.7 . . ?
O9 C26 H26B 109.7 . . ?
C27 C26 H26A 109.7 3_666 . ?
C27 C26 H26B 109.7 3_666 . ?
H26A C26 H26B 108.2 . . ?
O8 C23 H23A 109.4 . . ?
O8 C23 H23B 109.4 . . ?
O8 C23 C22 111.1(2) . . ?
H23A C23 H23B 108.0 . . ?
C22 C23 H23A 109.4 . . ?
C22 C23 H23B 109.4 . . ?
O7 C22 C23 110.6(2) . . ?
O7 C22 H22A 109.5 . . ?
O7 C22 H22B 109.5 . . ?
C23 C22 H22A 109.5 . . ?
C23 C22 H22B 109.5 . . ?
H22A C22 H22B 108.1 . . ?
O7 C24 H24A 109.6 . . ?
O7 C24 H24B 109.6 . . ?
O7 C24 C25 110.4(2) . . ?
H24A C24 H24B 108.1 . . ?
C25 C24 H24A 109.6 . . ?
C25 C24 H24B 109.6 . . ?
O8 C25 C24 110.9(2) . . ?
O8 C25 H25A 109.5 . . ?
O8 C25 H25B 109.5 . . ?
C24 C25 H25A 109.5 . . ?
C24 C25 H25B 109.5 . . ?
H25A C25 H25B 108.0 . . ?

loop_
_geom_bond_atom_site_label_1
_geom_bond_atom_site_label_2
_geom_bond_distance
_geom_bond_site_symmetry_2
_geom_bond_publ_flag
O9 C27 1.427(3) . ?
O9 C26 1.434(3) . ?
O5 H5 0.8200 . ?
O5 C17 1.365(2) . ?
O6 C16 1.368(2) . ?
O6 C21 1.428(2) . ?
O2 C1 1.371(2) . ?
O2 C20 1.423(3) . ?
O1 H1 0.8200 . ?
O1 C2 1.355(2) . ?
O7 C22 1.436(3) . ?
O7 C24 1.420(3) . ?
O3 C9 1.286(3) . ?
O4 C11 1.306(3) . ?
O4 H4 0.926(19) . ?
O8 C23 1.427(3) . ?
O8 C25 1.424(3) . ?
C16 C15 1.384(3) . ?
C16 C17 1.403(3) . ?
C15 H15 0.9300 . ?
C15 C14 1.398(3) . ?
C17 C18 1.376(3) . ?
C5 C6 1.410(3) . ?
C5 C4 1.393(3) . ?
C5 C7 1.451(3) . ?
C10 H10 0.9300 . ?
C10 C11 1.382(3) . ?
C10 C9 1.413(3) . ?
C12 H12 0.9300 . ?
C12 C13 1.340(3) . ?
C12 C11 1.459(3) . ?
C2 C1 1.398(3) . ?
C2 C3 1.384(3) . ?
C14 C13 1.457(3) . ?
C14 C19 1.395(3) . ?
C1 C6 1.381(3) . ?
C13 H13 0.9300 . ?
C6 H6 0.9300 . ?
C19 H19 0.9300 . ?
C19 C18 1.392(3) . ?
C9 C8 1.454(3) . ?
C18 H18 0.9300 . ?
C4 H4A 0.9300 . ?
C4 C3 1.383(3) . ?
C8 H8 0.9300 . ?
C8 C7 1.344(3) . ?
C7 H7 0.9300 . ?
C3 H3 0.9300 . ?
C21 H21A 0.9600 . ?
C21 H21B 0.9600 . ?
C21 H21C 0.9600 . ?
C27 H27A 0.9700 . ?
C27 H27B 0.9700 . ?
C27 C26 1.490(3) 3_666 ?
C20 H20A 0.9600 . ?
C20 H20B 0.9600 . ?
C20 H20C 0.9600 . ?
C26 H26A 0.9700 . ?
C26 H26B 0.9700 . ?
C23 H23A 0.9700 . ?
C23 H23B 0.9700 . ?
C23 C22 1.490(4) . ?
C22 H22A 0.9700 . ?
C22 H22B 0.9700 . ?
C24 H24A 0.9700 . ?
C24 H24B 0.9700 . ?
C24 C25 1.493(4) . ?
C25 H25A 0.9700 . ?
C25 H25B 0.9700 . ?

loop_
_geom_torsion_atom_site_label_1
_geom_torsion_atom_site_label_2
_geom_torsion_atom_site_label_3
_geom_torsion_atom_site_label_4
_geom_torsion
_geom_torsion_site_symmetry_1
_geom_torsion_site_symmetry_2
_geom_torsion_site_symmetry_3
_geom_torsion_site_symmetry_4
_geom_torsion_publ_flag
O5 C17 C18 C19 -179.98(19) . . . . ?
O6 C16 C15 C14 178.42(19) . . . . ?
O6 C16 C17 O5 0.5(3) . . . . ?
O6 C16 C17 C18 -177.96(18) . . . . ?
O2 C1 C6 C5 -178.78(19) . . . . ?
O1 C2 C1 O2 -2.6(3) . . . . ?
O1 C2 C1 C6 177.1(2) . . . . ?
O1 C2 C3 C4 -177.97(19) . . . . ?
O7 C24 C25 O8 59.1(3) . . . . ?
O3 C9 C8 C7 3.4(3) . . . . ?
O8 C23 C22 O7 -57.8(3) . . . . ?
C16 C15 C14 C13 179.61(18) . . . . ?
C16 C15 C14 C19 0.6(3) . . . . ?
C16 C17 C18 C19 -1.4(3) . . . . ?
C15 C16 C17 O5 -179.09(19) . . . . ?
C15 C16 C17 C18 2.4(3) . . . . ?
C15 C14 C13 C12 170.6(2) . . . . ?
C15 C14 C19 C18 0.4(3) . . . . ?
C17 C16 C15 C14 -2.0(3) . . . . ?
C5 C4 C3 C2 0.1(3) . . . . ?
C10 C9 C8 C7 -176.14(19) . . . . ?
C2 C1 C6 C5 1.6(3) . . . . ?
C14 C19 C18 C17 0.0(3) . . . . ?
C1 C2 C3 C4 1.5(3) . . . . ?
C13 C12 C11 O4 0.5(3) . . . . ?
C13 C12 C11 C10 -178.12(19) . . . . ?
C13 C14 C19 C18 -178.53(19) . . . . ?
C11 C10 C9 O3 -0.4(3) . . . . ?
C11 C10 C9 C8 179.13(18) . . . . ?
C11 C12 C13 C14 176.91(18) . . . . ?
C6 C5 C4 C3 -0.9(3) . . . . ?
C6 C5 C7 C8 -169.9(2) . . . . ?
C19 C14 C13 C12 -10.4(3) . . . . ?
C9 C10 C11 O4 -1.1(3) . . . . ?
C9 C10 C11 C12 177.37(18) . . . . ?
C9 C8 C7 C5 -179.25(19) . . . . ?
C4 C5 C6 C1 0.0(3) . . . . ?
C4 C5 C7 C8 9.6(3) . . . . ?
C7 C5 C6 C1 179.60(19) . . . . ?
C7 C5 C4 C3 179.5(2) . . . . ?
C3 C2 C1 O2 177.96(19) . . . . ?
C3 C2 C1 C6 -2.4(3) . . . . ?
C21 O6 C16 C15 -6.2(3) . . . . ?
C21 O6 C16 C17 174.21(18) . . . . ?
C27 O9 C26 C27 -58.7(2) . . . 3_666 ?
C20 O2 C1 C2 -178.34(19) . . . . ?
C20 O2 C1 C6 2.1(3) . . . . ?
C26 O9 C27 C26 59.1(3) . . . 3_666 ?
C23 O8 C25 C24 -58.4(3) . . . . ?
C22 O7 C24 C25 -57.4(3) . . . . ?
C24 O7 C22 C23 57.0(3) . . . . ?
C25 O8 C23 C22 57.9(3) . . . . ?
